data_7244947
loop_
_publ_author_name
'Ma, Qiang'
'Li, Ming'
'Chen, Zhuo'
'Ni, Shao-Fei'
'Wright, James S.'
'Wen, Li-Rong'
'Zhang, Lin-Bao'

_publ_section_title
;
 An approach for the synthesis of 2-aryl-3-sulfonyl substituted quinolines
 through an electrochemical cascade annulation pathway
;
_journal_issue 11
_journal_name_full 'Green Chemistry'
_journal_page_first 4425
_journal_page_last 4431
_journal_paper_doi 10.1039/D2GC00151A
_journal_volume 24
_journal_year 2022
_chemical_formula_moiety 'C22 H15 F2 N O2 S'
_chemical_formula_sum 'C22 H15 F2 N O2 S'
_chemical_formula_weight 395.41
_space_group_crystal_system monoclinic
_space_group_IT_number 14
_space_group_name_Hall '-P 2ybc'
_space_group_name_H-M_alt 'P 1 21/c 1'
_atom_sites_solution_hydrogens geom
_atom_sites_solution_primary dual
_audit_creation_date 2020-09-01
_audit_creation_method
;
Olex2 1.2
(compiled 2018.05.29 svn.r3508 for OlexSys, GUI svn.r5506)
;
_audit_update_record
;
2020-11-06 deposited with the CCDC.	2022-05-13 downloaded from the CCDC.
;
_cell_angle_alpha 90
_cell_angle_beta 92.8360(7)
_cell_angle_gamma 90
_cell_formula_units_Z 4
_cell_length_a 12.72729(8)
_cell_length_b 5.56880(5)
_cell_length_c 25.1187(2)
_cell_measurement_reflns_used 18311
_cell_measurement_temperature 169.99(11)
_cell_measurement_theta_max 75.3410
_cell_measurement_theta_min 3.4690
_cell_volume 1778.13(2)
_computing_cell_refinement 'CrysAlisPro 1.171.40.67a (Rigaku OD, 2019)'
_computing_data_collection 'CrysAlisPro 1.171.40.67a (Rigaku OD, 2019)'
_computing_data_reduction 'CrysAlisPro 1.171.40.67a (Rigaku OD, 2019)'
_computing_molecular_graphics 'Olex2 (Dolomanov et al., 2009)'
_computing_publication_material 'Olex2 (Dolomanov et al., 2009)'
_computing_structure_refinement 'ShelXL (Sheldrick, 2015)'
_computing_structure_solution 'ShelXT (Sheldrick, 2015)'
_diffrn_ambient_environment N~2~
_diffrn_ambient_temperature 169.99(11)
_diffrn_detector 'Hybrid Pixel Array Detector'
_diffrn_detector_area_resol_mean 10.0000
_diffrn_detector_type HyPix
_diffrn_measured_fraction_theta_full 0.999
_diffrn_measured_fraction_theta_max 0.972
_diffrn_measurement_details
;
List of Runs (angles in degrees, time in seconds):

  # Type    Start    End  Width  t~exp~   \w     \q     \k     \f   Frames
#--------------------------------------------------------------------------
  1  \w   -114.00 -65.00   0.50    0.05    --  -47.20-138.00  95.00   98
  2  \w    -95.00 -19.00   0.50    0.05    --  -47.20 131.00 -18.00  152
  3  \w   -119.00 -94.00   0.50    0.05    --  -47.20-131.00 -89.00   50
  4  \w    -85.00 -60.00   0.50    0.05    --  -47.20 138.00 156.00   50
  5  \w     60.00  90.00   0.50    0.05    --   47.20-131.00 -89.00   60
  6  \w   -121.00 -67.00   0.50    0.05    --  -99.00 138.00 156.00  108
  7  \w    -73.00 -47.00   0.50    0.05    --  -99.00 131.00 -18.00   52
  8  \w     76.00 101.00   0.50    0.05    --  103.25-138.00  95.00   50
  9  \w     72.00 144.00   0.50    0.05    --  103.25 138.00 156.00  144
 10  \w     65.00  91.00   0.50    0.05    --  103.25-131.00 -89.00   52
 11  \w     85.00 124.00   0.50    0.05    --  103.25 131.00 -18.00   78
 12  \w   -112.00 -74.00   0.50    0.05    --  -47.20-125.00 -60.00   76
 13  \w    -23.00  28.00   0.50    0.05    --  -47.20  19.00 150.00  102
 14  \w    -23.00  24.00   0.50    0.05    --  -47.20  19.00 -60.00   94
 15  \w   -113.00 -82.00   0.50    0.05    --  -47.20-125.00-120.00   62
 16  \w    -23.00  28.00   0.50    0.05    --  -47.20  19.00-150.00  102
 17  \w   -107.00 -77.00   0.50    0.05    --  -47.20-125.00 120.00   60
 18  \w     49.00 113.00   0.50    0.05    --   47.20  77.00  60.00  128
 19  \w   -126.00 -91.00   0.50    0.05    --  -99.00 144.00 -36.87   70
 20  \w   -112.00 -52.00   0.50    0.05    --  -99.00 125.00  60.00  120
 21  \w   -125.00 -80.00   0.50    0.05    --  -99.00 143.00-170.16   90
 22  \w   -168.00-112.00   0.50    0.05    --  -99.00 -53.00  94.39  112
 23  \w   -112.00 -50.00   0.50    0.05    --  -99.00 125.00  30.00  124
 24  \w   -167.00 -79.00   0.50    0.05    --  -99.00 -73.00   3.72  176
 25  \w    -55.00 -28.00   0.50    0.05    --  -99.00  61.00   0.00   54
 26  \w    -51.00 -26.00   0.50    0.05    --  -99.00  61.00  30.00   50
 27  \w   -168.00 -82.00   0.50    0.05    --  -99.00 -61.00-180.00  172
 28  \w    -73.00 -32.00   0.50    0.05    --  -99.00 125.00 -90.00   82
 29  \w   -110.00 -84.00   0.50    0.05    --  -99.00 125.00 -90.00   52
 30  \w    -85.00 -59.00   0.50    0.05    --  -99.00  77.00-180.00   52
 31  \w   -112.00 -86.00   0.50    0.05    --  -99.00 125.00  90.00   52
 32  \w    -52.00 -27.00   0.50    0.05    --  -99.00  61.00-150.00   50
 33  \w   -168.00 -91.00   0.50    0.05    --  -99.00 -64.00 -78.74  154
 34  \w   -131.00 -51.00   0.50    0.05    --  -99.00 153.00  70.49  160
 35  \w     31.00  74.00   0.50    0.05    --  103.25 -61.00  60.00   86
 36  \w     31.00  75.00   0.50    0.05    --  103.25 -61.00-180.00   88
 37  \w     56.00 106.00   0.50    0.05    --  103.25 -94.00 -60.00  100
 38  \w     31.00 109.00   0.50    0.05    --  103.25 -77.00 -30.00  156
 39  \w     32.00  99.00   0.50    0.05    --  103.25 -94.00-180.00  134
 40  \w     33.00  74.00   0.50    0.05    --  103.25 -61.00  90.00   82
 41  \w     35.00 111.00   0.50    0.05    --  103.25-125.00 -30.00  152
 42  \w     32.00  68.00   0.50    0.05    --  103.25 -61.00-120.00   72
;
_diffrn_measurement_device 'four-circle diffractometer'
_diffrn_measurement_device_type 'XtaLAB Synergy R, HyPix'
_diffrn_measurement_method '\w scans'
_diffrn_orient_matrix_type 'CrysAlisPro convention (1999,Acta A55,543-557)'
_diffrn_orient_matrix_UB_11 -0.0061524000
_diffrn_orient_matrix_UB_12 -0.1614287000
_diffrn_orient_matrix_UB_13 -0.0498597000
_diffrn_orient_matrix_UB_21 -0.0079737000
_diffrn_orient_matrix_UB_22 0.2245977000
_diffrn_orient_matrix_UB_23 -0.0357924000
_diffrn_orient_matrix_UB_31 0.1207639000
_diffrn_orient_matrix_UB_32 0.0065974000
_diffrn_orient_matrix_UB_33 -0.0018564000
_diffrn_radiation_monochromator mirror
_diffrn_radiation_probe x-ray
_diffrn_radiation_type CuK\a
_diffrn_radiation_wavelength 1.54184
_diffrn_reflns_av_R_equivalents 0.0223
_diffrn_reflns_av_unetI/netI 0.0132
_diffrn_reflns_Laue_measured_fraction_full 0.999
_diffrn_reflns_Laue_measured_fraction_max 0.972
_diffrn_reflns_limit_h_max 15
_diffrn_reflns_limit_h_min -12
_diffrn_reflns_limit_k_max 6
_diffrn_reflns_limit_k_min -6
_diffrn_reflns_limit_l_max 31
_diffrn_reflns_limit_l_min -31
_diffrn_reflns_number 23427
_diffrn_reflns_point_group_measured_fraction_full 0.999
_diffrn_reflns_point_group_measured_fraction_max 0.972
_diffrn_reflns_theta_full 67.684
_diffrn_reflns_theta_max 75.508
_diffrn_reflns_theta_min 3.477
_diffrn_source 'Rotating-anode X-ray tube'
_diffrn_source_type 'PhotonJet R (Cu) X-ray Source'
_exptl_absorpt_coefficient_mu 1.965
_exptl_absorpt_correction_T_max 1.00000
_exptl_absorpt_correction_T_min 0.64987
_exptl_absorpt_correction_type multi-scan
_exptl_absorpt_process_details
;
CrysAlisPro 1.171.40.67a (Rigaku Oxford Diffraction, 2019)
Empirical absorption correction using spherical harmonics,
 implemented in SCALE3 ABSPACK scaling algorithm.
;
_exptl_crystal_colour colourless
_exptl_crystal_colour_primary colourless
_exptl_crystal_density_diffrn 1.477
_exptl_crystal_description prism
_exptl_crystal_F_000 816
_exptl_crystal_size_max 0.31
_exptl_crystal_size_mid 0.18
_exptl_crystal_size_min 0.11
_refine_diff_density_max 0.234
_refine_diff_density_min -0.415
_refine_diff_density_rms 0.057
_refine_ls_extinction_method none
_refine_ls_goodness_of_fit_ref 1.033
_refine_ls_hydrogen_treatment constr
_refine_ls_matrix_type full
_refine_ls_number_parameters 254
_refine_ls_number_reflns 3571
_refine_ls_number_restraints 0
_refine_ls_restrained_S_all 1.033
_refine_ls_R_factor_all 0.0342
_refine_ls_R_factor_gt 0.0336
_refine_ls_shift/su_max 0.001
_refine_ls_shift/su_mean 0.000
_refine_ls_structure_factor_coef Fsqd
_refine_ls_weighting_details 'w=1/[\s^2^(Fo^2^)+(0.0511P)^2^+0.7506P] where P=(Fo^2^+2Fc^2^)/3'
_refine_ls_weighting_scheme calc
_refine_ls_wR_factor_gt 0.0894
_refine_ls_wR_factor_ref 0.0899
_reflns_Friedel_coverage 0.000
_reflns_number_gt 3459
_reflns_number_total 3571
_reflns_threshold_expression 'I > 2\s(I)'
_cod_data_source_file d2gc00151a2.cif
_cod_data_source_block tx2992
_cod_depositor_comments 'Adding full bibliography for 7244947--7244948.cif.'
_cod_original_cell_volume 1778.12(2)
_cod_database_code 7244947
_shelx_shelxl_version_number 2018/3
_chemical_oxdiff_formula CHNOFS
_shelx_space_group_comment
;
The symmetry employed for this shelxl refinement is uniquely defined
by the following loop, which should always be used as a source of
symmetry information in preference to the above space-group names.
They are only intended as comments.
;
_reflns_odcompleteness_completeness 99.83
_reflns_odcompleteness_iscentric 1
_reflns_odcompleteness_theta 68.13
_olex2_refinement_description
;
1. Fixed Uiso
 At 1.2 times of:
  All C(H) groups
 At 1.5 times of:
  All C(H,H,H) groups
2.a Aromatic/amide H refined with riding coordinates:
 C3(H3), C6(H6), C7(H7), C11(H11), C12(H12), C14(H14), C15(H15), C18(H18),
 C19(H19), C20(H20), C21(H21), C22(H22)
2.b Idealised Me refined as rotating group:
 C16(H16A,H16B,H16C)
;
_olex2_submission_special_instructions 'No special instructions were received'
_oxdiff_exptl_absorpt_empirical_details
;
Empirical correction (ABSPACK) includes:
- Absorption correction using spherical harmonics
- Frame scaling
;
_oxdiff_exptl_absorpt_empirical_full_max 1.463
_oxdiff_exptl_absorpt_empirical_full_min 0.650

loop_
_space_group_symop_operation_xyz
'x, y, z'
'-x, y+1/2, -z+1/2'
'-x, -y, -z'
'x, -y-1/2, z-1/2'

loop_
_atom_site_label
_atom_site_type_symbol
_atom_site_fract_x
_atom_site_fract_y
_atom_site_fract_z
_atom_site_U_iso_or_equiv
_atom_site_adp_type
_atom_site_occupancy
_atom_site_site_symmetry_order
_atom_site_calc_flag
_atom_site_refinement_flags_posn
_atom_site_refinement_flags_adp
_atom_site_refinement_flags_occupancy
_atom_site_disorder_assembly
_atom_site_disorder_group
S1 S 0.72001(2) -0.18905(6) 0.59450(2) 0.02515(11) Uani 1 1 d . . . . .
F1 F 0.30390(8) 0.7590(2) 0.55588(4) 0.0502(3) Uani 1 1 d . . . . .
F2 F 0.32738(8) 0.88859(19) 0.65712(4) 0.0499(3) Uani 1 1 d . . . . .
O1 O 0.67844(8) -0.2377(2) 0.54114(4) 0.0349(2) Uani 1 1 d . . . . .
O2 O 0.73201(8) -0.38608(17) 0.63104(4) 0.0329(2) Uani 1 1 d . . . . .
N1 N 0.58477(8) 0.2883(2) 0.69177(4) 0.0245(2) Uani 1 1 d . . . . .
C1 C 0.37220(10) 0.6317(3) 0.58751(6) 0.0340(3) Uani 1 1 d . . . . .
C2 C 0.38440(11) 0.7006(3) 0.64138(6) 0.0338(3) Uani 1 1 d . . . . .
C3 C 0.45186(10) 0.5853(3) 0.67618(5) 0.0303(3) Uani 1 1 d . . . . .
H3 H 0.458314 0.631598 0.711766 0.036 Uiso 1 1 calc R . . . .
C4 C 0.51223(9) 0.3929(2) 0.65713(5) 0.0249(3) Uani 1 1 d . . . . .
C5 C 0.49940(10) 0.3231(2) 0.60290(5) 0.0264(3) Uani 1 1 d . . . . .
C6 C 0.42670(11) 0.4462(3) 0.56794(6) 0.0330(3) Uani 1 1 d . . . . .
H6 H 0.416877 0.400299 0.532448 0.040 Uiso 1 1 calc R . . . .
C7 C 0.56364(10) 0.1364(3) 0.58560(5) 0.0279(3) Uani 1 1 d . . . . .
H7 H 0.556295 0.081541 0.550641 0.033 Uiso 1 1 calc R . . . .
C8 C 0.63729(9) 0.0354(2) 0.62051(5) 0.0242(3) Uani 1 1 d . . . . .
C9 C 0.64732(9) 0.1198(2) 0.67423(5) 0.0229(3) Uani 1 1 d . . . . .
C10 C 0.84316(10) -0.0482(2) 0.58962(5) 0.0247(3) Uani 1 1 d . . . . .
C11 C 0.85029(11) 0.1579(3) 0.55902(6) 0.0346(3) Uani 1 1 d . . . . .
H11 H 0.790247 0.227478 0.543023 0.042 Uiso 1 1 calc R . . . .
C12 C 0.94832(12) 0.2582(3) 0.55272(6) 0.0389(3) Uani 1 1 d . . . . .
H12 H 0.953484 0.398355 0.532895 0.047 Uiso 1 1 calc R . . . .
C13 C 1.03941(11) 0.1543(3) 0.57534(5) 0.0312(3) Uani 1 1 d . . . . .
C14 C 1.02968(11) -0.0502(3) 0.60628(6) 0.0353(3) Uani 1 1 d . . . . .
H14 H 1.089651 -0.120703 0.622108 0.042 Uiso 1 1 calc R . . . .
C15 C 0.93183(11) -0.1513(3) 0.61398(6) 0.0331(3) Uani 1 1 d . . . . .
H15 H 0.926062 -0.286852 0.635278 0.040 Uiso 1 1 calc R . . . .
C16 C 1.14548(12) 0.2638(3) 0.56714(7) 0.0427(4) Uani 1 1 d . . . . .
H16A H 1.195255 0.206249 0.594149 0.064 Uiso 1 1 calc GR . . . .
H16B H 1.140537 0.435452 0.569406 0.064 Uiso 1 1 calc GR . . . .
H16C H 1.168335 0.219433 0.532638 0.064 Uiso 1 1 calc GR . . . .
C17 C 0.73257(9) 0.0419(2) 0.71359(5) 0.0233(3) Uani 1 1 d . . . . .
C18 C 0.81497(11) 0.2011(3) 0.72459(6) 0.0307(3) Uani 1 1 d . . . . .
H18 H 0.818013 0.344422 0.705714 0.037 Uiso 1 1 calc R . . . .
C19 C 0.89261(11) 0.1480(3) 0.76348(6) 0.0342(3) Uani 1 1 d . . . . .
H19 H 0.947655 0.255051 0.770522 0.041 Uiso 1 1 calc R . . . .
C20 C 0.88800(11) -0.0646(3) 0.79179(5) 0.0318(3) Uani 1 1 d . . . . .
H20 H 0.939629 -0.100190 0.818108 0.038 Uiso 1 1 calc R . . . .
C21 C 0.80663(12) -0.2237(3) 0.78089(6) 0.0335(3) Uani 1 1 d . . . . .
H21 H 0.803731 -0.366580 0.799945 0.040 Uiso 1 1 calc R . . . .
C22 C 0.72895(11) -0.1724(3) 0.74167(6) 0.0298(3) Uani 1 1 d . . . . .
H22 H 0.674749 -0.281187 0.734282 0.036 Uiso 1 1 calc R . . . .

loop_
_atom_site_aniso_label
_atom_site_aniso_U_11
_atom_site_aniso_U_22
_atom_site_aniso_U_33
_atom_site_aniso_U_23
_atom_site_aniso_U_13
_atom_site_aniso_U_12
S1 0.02891(17) 0.02476(18) 0.02185(17) -0.00330(11) 0.00185(12) -0.00402(11)
F1 0.0450(5) 0.0566(6) 0.0471(5) 0.0059(5) -0.0171(4) 0.0155(5)
F2 0.0460(5) 0.0557(6) 0.0479(5) -0.0009(5) 0.0024(4) 0.0247(5)
O1 0.0365(5) 0.0414(6) 0.0266(5) -0.0116(4) -0.0011(4) -0.0057(4)
O2 0.0421(5) 0.0237(5) 0.0335(5) 0.0019(4) 0.0074(4) -0.0036(4)
N1 0.0241(5) 0.0295(6) 0.0200(5) 0.0017(4) 0.0012(4) -0.0018(4)
C1 0.0247(6) 0.0416(8) 0.0350(7) 0.0078(6) -0.0072(5) 0.0020(6)
C2 0.0253(6) 0.0382(8) 0.0382(8) 0.0018(6) 0.0042(5) 0.0049(5)
C3 0.0267(6) 0.0384(8) 0.0259(6) 0.0002(6) 0.0035(5) 0.0008(5)
C4 0.0208(5) 0.0305(7) 0.0234(6) 0.0026(5) 0.0016(4) -0.0037(5)
C5 0.0222(6) 0.0329(7) 0.0239(6) 0.0017(5) -0.0018(5) -0.0049(5)
C6 0.0291(6) 0.0421(8) 0.0268(7) 0.0013(6) -0.0071(5) -0.0033(6)
C7 0.0288(6) 0.0333(7) 0.0211(6) -0.0023(5) -0.0023(5) -0.0058(5)
C8 0.0248(6) 0.0263(6) 0.0216(6) -0.0009(5) 0.0014(4) -0.0049(5)
C9 0.0239(6) 0.0244(6) 0.0204(6) 0.0017(5) 0.0014(4) -0.0049(5)
C10 0.0286(6) 0.0255(6) 0.0201(6) -0.0019(5) 0.0021(5) -0.0012(5)
C11 0.0295(7) 0.0395(8) 0.0347(7) 0.0130(6) -0.0001(5) 0.0007(6)
C12 0.0359(8) 0.0426(9) 0.0385(8) 0.0160(7) 0.0049(6) -0.0032(6)
C13 0.0303(7) 0.0378(8) 0.0259(6) -0.0034(6) 0.0046(5) -0.0024(6)
C14 0.0299(7) 0.0361(8) 0.0393(8) 0.0024(6) -0.0052(6) 0.0026(6)
C15 0.0349(7) 0.0281(7) 0.0356(7) 0.0059(6) -0.0046(6) -0.0006(6)
C16 0.0320(7) 0.0540(10) 0.0427(9) 0.0011(8) 0.0067(6) -0.0067(7)
C17 0.0252(6) 0.0260(6) 0.0188(5) -0.0013(5) 0.0012(4) 0.0003(5)
C18 0.0342(7) 0.0275(7) 0.0299(7) 0.0056(5) -0.0049(5) -0.0054(5)
C19 0.0318(7) 0.0352(8) 0.0346(7) 0.0030(6) -0.0073(6) -0.0073(6)
C20 0.0309(7) 0.0364(8) 0.0272(6) 0.0032(6) -0.0060(5) 0.0040(6)
C21 0.0395(7) 0.0294(7) 0.0311(7) 0.0084(6) -0.0027(6) 0.0001(6)
C22 0.0316(7) 0.0279(7) 0.0296(7) 0.0028(5) -0.0013(5) -0.0051(5)

loop_
_atom_type_symbol
_atom_type_description
_atom_type_scat_dispersion_real
_atom_type_scat_dispersion_imag
_atom_type_scat_source
C C 0.0181 0.0091 'International Tables Vol C Tables 4.2.6.8 and 6.1.1.4'
H H 0.0000 0.0000 'International Tables Vol C Tables 4.2.6.8 and 6.1.1.4'
F F 0.0727 0.0534 'International Tables Vol C Tables 4.2.6.8 and 6.1.1.4'
N N 0.0311 0.0180 'International Tables Vol C Tables 4.2.6.8 and 6.1.1.4'
O O 0.0492 0.0322 'International Tables Vol C Tables 4.2.6.8 and 6.1.1.4'
S S 0.3331 0.5567 'International Tables Vol C Tables 4.2.6.8 and 6.1.1.4'

loop_
_geom_angle_atom_site_label_1
_geom_angle_atom_site_label_2
_geom_angle_atom_site_label_3
_geom_angle
_geom_angle_site_symmetry_1
_geom_angle_site_symmetry_3
_geom_angle_publ_flag
O1 S1 C8 106.07(6) . . ?
O1 S1 C10 107.80(6) . . ?
O2 S1 O1 118.27(6) . . ?
O2 S1 C8 110.40(6) . . ?
O2 S1 C10 108.55(6) . . ?
C10 S1 C8 104.91(6) . . ?
C9 N1 C4 119.32(11) . . ?
F1 C1 C2 117.39(13) . . ?
F1 C1 C6 120.99(13) . . ?
C6 C1 C2 121.63(13) . . ?
F2 C2 C1 117.36(13) . . ?
F2 C2 C3 120.86(13) . . ?
C3 C2 C1 121.77(13) . . ?
C2 C3 C4 118.52(13) . . ?
N1 C4 C3 117.91(12) . . ?
N1 C4 C5 122.45(12) . . ?
C3 C4 C5 119.57(12) . . ?
C4 C5 C6 120.14(13) . . ?
C7 C5 C4 117.31(12) . . ?
C7 C5 C6 122.51(12) . . ?
C1 C6 C5 118.35(13) . . ?
C8 C7 C5 119.69(12) . . ?
C7 C8 S1 116.82(10) . . ?
C7 C8 C9 119.68(12) . . ?
C9 C8 S1 123.45(10) . . ?
N1 C9 C8 121.46(11) . . ?
N1 C9 C17 114.53(11) . . ?
C8 C9 C17 123.85(11) . . ?
C11 C10 S1 119.32(10) . . ?
C15 C10 S1 119.59(10) . . ?
C15 C10 C11 121.01(12) . . ?
C12 C11 C10 118.78(13) . . ?
C11 C12 C13 121.58(14) . . ?
C12 C13 C16 120.73(14) . . ?
C14 C13 C12 118.30(13) . . ?
C14 C13 C16 120.97(14) . . ?
C13 C14 C15 121.09(13) . . ?
C10 C15 C14 119.20(13) . . ?
C18 C17 C9 117.50(11) . . ?
C22 C17 C9 122.95(12) . . ?
C22 C17 C18 119.40(12) . . ?
C19 C18 C17 120.54(13) . . ?
C20 C19 C18 119.84(13) . . ?
C21 C20 C19 119.86(12) . . ?
C20 C21 C22 120.58(13) . . ?
C17 C22 C21 119.77(13) . . ?

loop_
_geom_bond_atom_site_label_1
_geom_bond_atom_site_label_2
_geom_bond_distance
_geom_bond_site_symmetry_2
_geom_bond_publ_flag
S1 O1 1.4422(10) . ?
S1 O2 1.4338(10) . ?
S1 C8 1.7792(13) . ?
S1 C10 1.7624(13) . ?
F1 C1 1.3495(16) . ?
F2 C2 1.3442(17) . ?
N1 C4 1.3671(16) . ?
N1 C9 1.3205(17) . ?
C1 C2 1.408(2) . ?
C1 C6 1.350(2) . ?
C2 C3 1.356(2) . ?
C3 C4 1.4155(19) . ?
C4 C5 1.4183(18) . ?
C5 C6 1.4203(18) . ?
C5 C7 1.405(2) . ?
C7 C8 1.3723(18) . ?
C8 C9 1.4285(17) . ?
C9 C17 1.4956(17) . ?
C10 C11 1.3870(19) . ?
C10 C15 1.3819(19) . ?
C11 C12 1.383(2) . ?
C12 C13 1.391(2) . ?
C13 C14 1.388(2) . ?
C13 C16 1.505(2) . ?
C14 C15 1.389(2) . ?
C17 C18 1.3907(18) . ?
C17 C22 1.3879(18) . ?
C18 C19 1.3866(19) . ?
C19 C20 1.384(2) . ?
C20 C21 1.380(2) . ?
C21 C22 1.3905(19) . ?
